data_7114467
loop_
_publ_author_name
'Hitchcock, Peter B.'
'Lappert, Michael F.'
'Liu, Diang-Sheng'
'Sablong, Rafa\"el'

_publ_section_title
;
 Syntheses and structures of structurally diverse potassium
 \b-diketiminates derived from the ligand
 [{N(SiMe~3~)C(Ph)}~2~CH]^-^
;
_journal_issue 17
_journal_name_full 'Chemical Communications'
_journal_page_first 1920
_journal_page_last 1921
_journal_paper_doi 10.1039/b205296b
_journal_year 2002
_chemical_formula_structural '[K(thf)2(Me3SiNCPhCHCPhNSiMe3)]n'
_chemical_formula_sum 'C29 H45 K N2 O2 Si2'
_chemical_formula_weight 548.95
_chemical_name_systematic ?
_space_group_IT_number 14
_symmetry_cell_setting monoclinic
_symmetry_space_group_name_Hall '-P 2yn'
_symmetry_space_group_name_H-M 'P 1 21/n 1'
_atom_sites_solution_hydrogens geom
_atom_sites_solution_primary direct
_atom_sites_solution_secondary difmap
_audit_creation_method SHELXL
_cell_angle_alpha 90.00
_cell_angle_beta 93.05(2)
_cell_angle_gamma 90.00
_cell_formula_units_Z 4
_cell_length_a 11.217(3)
_cell_length_b 19.020(3)
_cell_length_c 15.526(3)
_cell_measurement_reflns_used 25
_cell_measurement_temperature 253(2)
_cell_measurement_theta_max 17
_cell_measurement_theta_min 14
_cell_volume 3307.7(12)
_computing_cell_refinement 'Enraf-Nonius CAD4'
_computing_data_collection 'Enraf-Nonius CAD4'
_computing_molecular_graphics 'CAMERON (Watkin and Pearce,1993)'
_computing_publication_material SHELXL-93
_computing_structure_refinement 'SHELXL-93 (Sheldrick, 1993)'
_computing_structure_solution 'SHELXS-86 (Sheldrick, 1990)'
_diffrn_ambient_temperature 253(2)
_diffrn_measurement_device ' Enraf-Nonius CAD4'
_diffrn_measurement_method \w--2\q
_diffrn_radiation_monochromator graphite
_diffrn_radiation_source 'fine-focus sealed tube'
_diffrn_radiation_type CuK\a
_diffrn_radiation_wavelength 1.54180
_diffrn_reflns_av_R_equivalents 0.0351
_diffrn_reflns_av_sigmaI/netI 0.0733
_diffrn_reflns_limit_h_max 13
_diffrn_reflns_limit_h_min 0
_diffrn_reflns_limit_k_max 22
_diffrn_reflns_limit_k_min 0
_diffrn_reflns_limit_l_max 18
_diffrn_reflns_limit_l_min -18
_diffrn_reflns_number 6061
_diffrn_reflns_theta_max 65.95
_diffrn_reflns_theta_min 3.68
_diffrn_standards_decay_% 0
_diffrn_standards_interval_time 120
_diffrn_standards_number 2
_exptl_absorpt_coefficient_mu 2.289
_exptl_absorpt_correction_T_max 1.00
_exptl_absorpt_correction_T_min 0.89
_exptl_absorpt_correction_type empirical
_exptl_crystal_density_diffrn 1.102
_exptl_crystal_F_000 1184
_exptl_crystal_size_max 0.40
_exptl_crystal_size_mid 0.20
_exptl_crystal_size_min 0.20
_refine_diff_density_max 0.463
_refine_diff_density_min -0.243
_refine_diff_density_rms 0.053
_refine_ls_extinction_coef 0.0021(2)
_refine_ls_extinction_expression Fc^*^=kFc[1+0.001xFc^2^\l^3^/sin(2\q)]^-1/4^
_refine_ls_extinction_method SHELXL
_refine_ls_goodness_of_fit_all 1.015
_refine_ls_goodness_of_fit_obs 1.073
_refine_ls_hydrogen_treatment riding
_refine_ls_matrix_type full
_refine_ls_number_parameters 326
_refine_ls_number_reflns 5756
_refine_ls_number_restraints 0
_refine_ls_restrained_S_all 1.015
_refine_ls_restrained_S_obs 1.073
_refine_ls_R_factor_all 0.1211
_refine_ls_R_factor_obs 0.0693
_refine_ls_shift/esd_max -0.001
_refine_ls_shift/esd_mean 0.000
_refine_ls_structure_factor_coef Fsqd
_refine_ls_weighting_details 'w=1/[\s^2^(Fo^2^)+(0.0815P)^2^+2.8932P] where P=(Fo^2^+2Fc^2^)/3'
_refine_ls_weighting_scheme calc
_refine_ls_wR_factor_all 0.2055
_refine_ls_wR_factor_obs 0.1674
_reflns_number_observed 3500
_reflns_number_total 5756
_reflns_observed_criterion >2sigma(I)
_cod_data_source_file b205296b.txt
_cod_data_source_block mfl-1
_cod_depositor_comments
;
The following automatic conversions were performed:

'_refine_ls_weighting_scheme' value 'calc
w=1/[\s^2^(Fo^2^)+(0.0815P)^2^+2.8932P] where P=(Fo^2^+2Fc^2^)/3' was
changed to 'calc'. New tag '_refine_ls_weighting_details' was
created. The value of the new tag was set to
'w=1/[\s^2^(Fo^2^)+(0.0815P)^2^+2.8932P] where P=(Fo^2^+2Fc^2^)/3'.

Automatic conversion script
Id: cif_fix_values 3143 2015-03-26 13:38:13Z robertas 
;
_cod_original_sg_symbol_H-M P2(1)/n
_cod_database_code 7114467

loop_
_symmetry_equiv_pos_as_xyz
'x, y, z'
'x+1/2, -y+1/2, z+1/2'
'-x, -y, -z'
'-x-1/2, y-1/2, -z-1/2'

loop_
_atom_site_aniso_label
_atom_site_aniso_U_11
_atom_site_aniso_U_22
_atom_site_aniso_U_33
_atom_site_aniso_U_23
_atom_site_aniso_U_13
_atom_site_aniso_U_12
K 0.0614(7) 0.0816(7) 0.0491(5) 0.0061(5) -0.0015(4) 0.0137(6)
Si1 0.0782(10) 0.0462(7) 0.0633(8) 0.0037(6) -0.0129(7) -0.0168(6)
Si2 0.0693(9) 0.0576(7) 0.0627(8) -0.0059(6) -0.0045(6) 0.0197(7)
O1 0.073(3) 0.159(4) 0.087(3) 0.021(3) 0.017(2) 0.025(3)
O2 0.081(3) 0.229(6) 0.091(3) 0.010(3) 0.019(3) 0.062(4)
N1 0.061(2) 0.043(2) 0.054(2) 0.0023(15) -0.009(2) -0.010(2)
N2 0.054(2) 0.053(2) 0.052(2) -0.006(2) -0.009(2) 0.007(2)
C1 0.054(3) 0.038(2) 0.044(2) -0.001(2) 0.004(2) 0.001(2)
C2 0.058(3) 0.035(2) 0.052(2) 0.000(2) -0.004(2) 0.002(2)
C3 0.049(2) 0.044(2) 0.042(2) -0.002(2) 0.002(2) 0.000(2)
C4 0.054(3) 0.039(2) 0.047(2) 0.002(2) -0.006(2) -0.002(2)
C5 0.065(3) 0.057(3) 0.060(3) 0.010(2) -0.002(2) -0.009(2)
C6 0.102(5) 0.072(4) 0.093(4) 0.030(3) -0.005(4) -0.032(3)
C7 0.126(6) 0.050(3) 0.114(5) 0.023(3) -0.026(4) -0.001(4)
C8 0.100(5) 0.051(3) 0.109(4) -0.005(3) -0.026(4) 0.021(3)
C9 0.062(3) 0.048(2) 0.074(3) -0.002(2) -0.006(2) 0.003(2)
C10 0.050(3) 0.041(2) 0.042(2) -0.002(2) -0.002(2) -0.003(2)
C11 0.056(3) 0.052(2) 0.066(3) -0.003(2) 0.003(2) -0.001(2)
C12 0.086(4) 0.052(3) 0.086(4) -0.005(2) -0.008(3) -0.014(3)
C13 0.104(5) 0.052(3) 0.082(4) -0.021(3) -0.005(3) 0.002(3)
C14 0.081(4) 0.063(3) 0.089(4) -0.025(3) 0.012(3) 0.009(3)
C15 0.060(3) 0.055(3) 0.059(3) -0.013(2) 0.009(2) -0.003(2)
C16 0.119(5) 0.081(4) 0.126(5) 0.014(4) -0.048(4) -0.044(4)
C17 0.131(6) 0.053(3) 0.158(6) -0.015(4) -0.008(5) 0.005(3)
C18 0.113(5) 0.105(5) 0.079(4) 0.013(3) 0.002(3) -0.046(4)
C19 0.101(4) 0.078(3) 0.075(3) -0.014(3) 0.012(3) 0.017(3)
C20 0.127(5) 0.066(3) 0.098(4) 0.018(3) 0.018(4) 0.024(3)
C21 0.088(5) 0.112(5) 0.143(6) -0.026(4) -0.033(4) 0.043(4)
C22 0.107(6) 0.292(13) 0.153(8) 0.112(8) 0.046(6) 0.036(8)
C23 0.147(9) 0.360(18) 0.145(8) 0.072(10) 0.078(7) 0.101(10)
C24 0.148(9) 0.215(11) 0.210(11) 0.057(9) 0.061(8) 0.091(8)
C25 0.105(6) 0.166(8) 0.137(7) 0.056(6) 0.036(5) 0.036(6)
C26 0.166(10) 0.495(23) 0.133(8) 0.096(11) 0.051(7) 0.191(13)
C27 0.158(10) 0.511(24) 0.138(8) 0.116(12) 0.062(7) 0.198(13)
C28 0.098(8) 0.504(25) 0.177(11) 0.094(14) 0.044(7) 0.016(11)
C29 0.123(8) 0.483(23) 0.128(8) 0.063(11) 0.025(7) 0.115(12)

loop_
_atom_site_label
_atom_site_type_symbol
_atom_site_fract_x
_atom_site_fract_y
_atom_site_fract_z
_atom_site_U_iso_or_equiv
_atom_site_thermal_displace_type
_atom_site_occupancy
_atom_site_calc_flag
_atom_site_refinement_flags
K K 0.20210(9) 0.27194(6) 0.95067(6) 0.0642(3) Uani 1 d .
Si1 Si 0.15975(13) 0.40806(6) 0.75777(8) 0.0631(4) Uani 1 d .
Si2 Si -0.30406(13) 0.38016(7) 0.62540(8) 0.0635(4) Uani 1 d .
O1 O 0.4153(4) 0.2199(3) 0.8986(3) 0.1058(14) Uani 1 d .
O2 O -0.0057(4) 0.3295(3) 1.0029(3) 0.133(2) Uani 1 d .
N1 N 0.1215(3) 0.3248(2) 0.7877(2) 0.0528(9) Uani 1 d .
N2 N -0.2463(3) 0.2980(2) 0.6094(2) 0.0535(9) Uani 1 d .
C1 C 0.0352(4) 0.2850(2) 0.7528(2) 0.0454(9) Uani 1 d .
C2 C -0.0589(4) 0.3079(2) 0.6962(2) 0.0490(10) Uani 1 d .
H2 H -0.0642(4) 0.3565(2) 0.6909(2) 0.059 Uiso 1 calc R
C3 C -0.1478(4) 0.2707(2) 0.6454(2) 0.0452(9) Uani 1 d .
C4 C 0.0389(4) 0.2101(2) 0.7833(2) 0.0469(10) Uani 1 d .
C5 C -0.0581(4) 0.1761(2) 0.8136(3) 0.0608(12) Uani 1 d .
H5 H -0.1310(4) 0.1993(2) 0.8157(3) 0.073 Uiso 1 calc R
C6 C -0.0467(6) 0.1056(3) 0.8418(4) 0.089(2) Uani 1 d .
H6 H -0.1130(6) 0.0822(3) 0.8611(4) 0.107 Uiso 1 calc R
C7 C 0.0593(7) 0.0720(3) 0.8411(4) 0.098(2) Uani 1 d .
H7 H 0.0657(7) 0.0256(3) 0.8600(4) 0.117 Uiso 1 calc R
C8 C 0.1554(6) 0.1052(3) 0.8132(4) 0.088(2) Uani 1 d .
H8 H 0.2281(6) 0.0818(3) 0.8129(4) 0.105 Uiso 1 calc R
C9 C 0.1472(4) 0.1739(2) 0.7848(3) 0.0613(12) Uani 1 d .
H9 H 0.2149(4) 0.1963(2) 0.7663(3) 0.074 Uiso 1 calc R
C10 C -0.1297(4) 0.1941(2) 0.6246(2) 0.0446(9) Uani 1 d .
C11 C -0.2245(4) 0.1477(2) 0.6299(3) 0.0577(11) Uani 1 d .
H11 H -0.2975(4) 0.1642(2) 0.6472(3) 0.069 Uiso 1 calc R
C12 C -0.2122(5) 0.0768(2) 0.6099(3) 0.0749(14) Uani 1 d .
H12 H -0.2763(5) 0.0463(2) 0.6144(3) 0.090 Uiso 1 calc R
C13 C -0.1062(6) 0.0522(3) 0.5837(3) 0.080(2) Uani 1 d .
H13 H -0.0975(6) 0.0049(3) 0.5706(3) 0.096 Uiso 1 calc R
C14 C -0.0130(5) 0.0971(3) 0.5766(3) 0.078(2) Uani 1 d .
H14 H 0.0593(5) 0.0802(3) 0.5584(3) 0.093 Uiso 1 calc R
C15 C -0.0244(4) 0.1680(2) 0.5962(3) 0.0578(11) Uani 1 d .
H15 H 0.0399(4) 0.1981(2) 0.5900(3) 0.069 Uiso 1 calc R
C16 C 0.2986(6) 0.4307(3) 0.8227(4) 0.110(2) Uani 1 d .
H16A H 0.2837(6) 0.4283(3) 0.8829(4) 0.165 Uiso 1 calc R
H16B H 0.3232(6) 0.4774(3) 0.8086(4) 0.165 Uiso 1 calc R
H16C H 0.3605(6) 0.3980(3) 0.8100(4) 0.165 Uiso 1 calc R
C17 C 0.0487(6) 0.4779(3) 0.7810(5) 0.114(2) Uani 1 d .
H17A H -0.0250(6) 0.4686(3) 0.7489(5) 0.172 Uiso 1 calc R
H17B H 0.0790(6) 0.5229(3) 0.7646(5) 0.172 Uiso 1 calc R
H17C H 0.0352(6) 0.4781(3) 0.8416(5) 0.172 Uiso 1 calc R
C18 C 0.1888(6) 0.4128(3) 0.6409(3) 0.099(2) Uani 1 d .
H18A H 0.1173(6) 0.4011(3) 0.6073(3) 0.148 Uiso 1 calc R
H18B H 0.2508(6) 0.3801(3) 0.6283(3) 0.148 Uiso 1 calc R
H18C H 0.2135(6) 0.4595(3) 0.6268(3) 0.148 Uiso 1 calc R
C19 C -0.3105(5) 0.4064(3) 0.7406(3) 0.084(2) Uani 1 d .
H19A H -0.3511(5) 0.3707(3) 0.7714(3) 0.126 Uiso 1 calc R
H19B H -0.3528(5) 0.4501(3) 0.7442(3) 0.126 Uiso 1 calc R
H19C H -0.2309(5) 0.4120(3) 0.7655(3) 0.126 Uiso 1 calc R
C20 C -0.2253(6) 0.4496(3) 0.5662(4) 0.096(2) Uani 1 d .
H20A H -0.2218(6) 0.4363(3) 0.5068(4) 0.144 Uiso 1 calc R
H20B H -0.1458(6) 0.4551(3) 0.5913(4) 0.144 Uiso 1 calc R
H20C H -0.2677(6) 0.4932(3) 0.5700(4) 0.144 Uiso 1 calc R
C21 C -0.4615(6) 0.3760(3) 0.5806(5) 0.116(2) Uani 1 d .
H21A H -0.5038(6) 0.3404(3) 0.6103(5) 0.174 Uiso 1 calc R
H21B H -0.4623(6) 0.3648(3) 0.5202(5) 0.174 Uiso 1 calc R
H21C H -0.4993(6) 0.4207(3) 0.5880(5) 0.174 Uiso 1 calc R
C22 C 0.4772(8) 0.2461(6) 0.8322(6) 0.183(5) Uani 1 d .
H22A H 0.4975(8) 0.2950(6) 0.8430(6) 0.219 Uiso 1 calc R
H22B H 0.4289(8) 0.2433(6) 0.7786(6) 0.219 Uiso 1 calc R
C23 C 0.5823(9) 0.2057(8) 0.8263(7) 0.215(6) Uani 1 d .
H23A H 0.5769(9) 0.1770(8) 0.7746(7) 0.258 Uiso 1 calc R
H23B H 0.6511(9) 0.2364(8) 0.8235(7) 0.258 Uiso 1 calc R
C24 C 0.5946(9) 0.1625(6) 0.9001(8) 0.189(5) Uani 1 d .
H24A H 0.6592(9) 0.1790(6) 0.9389(8) 0.227 Uiso 1 calc R
H24B H 0.6107(9) 0.1143(6) 0.8840(8) 0.227 Uiso 1 calc R
C25 C 0.4836(7) 0.1674(5) 0.9395(5) 0.135(3) Uani 1 d .
H25A H 0.4418(7) 0.1228(5) 0.9347(5) 0.162 Uiso 1 calc R
H25B H 0.4969(7) 0.1785(5) 1.0002(5) 0.162 Uiso 1 calc R
C26 C -0.0926(10) 0.3555(8) 0.9498(7) 0.263(8) Uani 1 d .
H26A H -0.0642(10) 0.3981(8) 0.9234(7) 0.316 Uiso 1 calc R
H26B H -0.1108(10) 0.3217(8) 0.9041(7) 0.316 Uiso 1 calc R
C27 C -0.1914(10) 0.3698(9) 0.9888(7) 0.267(9) Uani 1 d .
H27A H -0.2607(10) 0.3509(9) 0.9567(7) 0.321 Uiso 1 calc R
H27B H -0.2014(10) 0.4202(9) 0.9953(7) 0.321 Uiso 1 calc R
C28 C -0.1751(9) 0.3372(10) 1.0691(8) 0.258(8) Uani 1 d .
H28A H -0.2044(9) 0.3666(10) 1.1144(8) 0.310 Uiso 1 calc R
H28B H -0.2159(9) 0.2922(10) 1.0695(8) 0.310 Uiso 1 calc R
C29 C -0.0539(9) 0.3285(8) 1.0794(6) 0.244(8) Uani 1 d .
H29A H -0.0198(9) 0.3659(8) 1.1153(6) 0.293 Uiso 1 calc R
H29B H -0.0362(9) 0.2840(8) 1.1079(6) 0.293 Uiso 1 calc R

loop_
_atom_type_symbol
_atom_type_description
_atom_type_scat_dispersion_real
_atom_type_scat_dispersion_imag
_atom_type_scat_source
C C 0.0181 0.0091 'International Tables Vol C Tables 4.2.6.8 and 6.1.1.4'
H H 0.0000 0.0000 'International Tables Vol C Tables 4.2.6.8 and 6.1.1.4'
N N 0.0311 0.0180 'International Tables Vol C Tables 4.2.6.8 and 6.1.1.4'
Si Si 0.2541 0.3302 'International Tables Vol C Tables 4.2.6.8 and 6.1.1.4'
K K 0.3868 1.0657 'International Tables Vol C Tables 4.2.6.8 and 6.1.1.4'
O O 0.0492 0.0322 'International Tables Vol C Tables 4.2.6.8 and 6.1.1.4'

loop_
_geom_angle_atom_site_label_1
_geom_angle_atom_site_label_2
_geom_angle_atom_site_label_3
_geom_angle
_geom_angle_site_symmetry_1
_geom_angle_site_symmetry_3
O2 K O1 177.5(2) . .
O2 K N1 83.43(13) . .
O1 K N1 96.13(12) . .
O2 K N2 93.91(13) . 2
O1 K N2 86.91(12) . 2
N1 K N2 170.65(11) . 2
O2 K C9 109.8(2) . .
O1 K C9 71.82(13) . .
N1 K C9 56.67(10) . .
N2 K C9 116.51(11) 2 .
O2 K C11 74.86(14) . 2
O1 K C11 103.70(13) . 2
N1 K C11 130.92(11) . 2
N2 K C11 56.22(11) 2 2
C9 K C11 172.18(11) . 2
O2 K C10 98.03(14) . 2
O1 K C10 80.86(12) . 2
N1 K C10 144.18(10) . 2
N2 K C10 45.02(10) 2 2
C9 K C10 148.51(11) . 2
C11 K C10 24.60(10) 2 2
O2 K C4 86.02(14) . .
O1 K C4 95.41(12) . .
N1 K C4 44.55(9) . .
N2 K C4 126.46(10) 2 .
C9 K C4 24.62(10) . .
C11 K C4 160.88(11) 2 .
C10 K C4 170.56(10) 2 .
O2 K C3 102.50(13) . 2
O1 K C3 77.49(11) . 2
N1 K C3 168.09(10) . 2
N2 K C3 21.08(9) 2 2
C9 K C3 128.66(11) . 2
C11 K C3 43.51(10) 2 2
C10 K C3 25.59(9) 2 2
C4 K C3 145.14(10) . 2
O2 K C1 78.94(13) . .
O1 K C1 101.50(11) . .
N1 K C1 20.55(9) . .
N2 K C1 150.11(10) 2 .
C9 K C1 43.21(10) . .
C11 K C1 144.54(10) 2 .
C10 K C1 164.13(10) 2 .
C4 K C1 25.16(9) . .
C3 K C1 170.27(9) 2 .
N1 Si1 C16 106.4(2) . .
N1 Si1 C18 111.6(2) . .
C16 Si1 C18 109.4(3) . .
N1 Si1 C17 115.2(3) . .
C16 Si1 C17 106.1(3) . .
C18 Si1 C17 107.9(3) . .
N2 Si2 C20 112.5(2) . .
N2 Si2 C19 114.7(2) . .
C20 Si2 C19 109.2(3) . .
N2 Si2 C21 105.4(2) . .
C20 Si2 C21 108.1(3) . .
C19 Si2 C21 106.6(3) . .
C22 O1 C25 108.4(6) . .
C22 O1 K 125.1(5) . .
C25 O1 K 126.2(4) . .
C29 O2 C26 103.7(6) . .
C29 O2 K 130.6(5) . .
C26 O2 K 124.8(5) . .
C1 N1 Si1 127.4(3) . .
C1 N1 K 110.8(2) . .
Si1 N1 K 120.0(2) . .
C3 N2 Si2 127.7(3) . .
C3 N2 K 108.2(2) . 2_454
Si2 N2 K 119.5(2) . 2_454
N1 C1 C2 126.0(4) . .
N1 C1 C4 114.0(4) . .
C2 C1 C4 119.9(4) . .
N1 C1 K 48.6(2) . .
C2 C1 K 156.1(3) . .
C4 C1 K 69.7(2) . .
C1 C2 C3 132.2(4) . .
N2 C3 C2 125.9(4) . .
N2 C3 C10 114.1(3) . .
C2 C3 C10 119.9(4) . .
N2 C3 K 50.7(2) . 2_454
C2 C3 K 152.7(3) . 2_454
C10 C3 K 69.7(2) . 2_454
C5 C4 C9 118.0(4) . .
C5 C4 C1 123.1(4) . .
C9 C4 C1 118.9(4) . .
C5 C4 K 108.3(3) . .
C9 C4 K 73.7(2) . .
C1 C4 K 85.1(2) . .
C4 C5 C6 119.5(5) . .
C7 C6 C5 120.8(5) . .
C8 C7 C6 120.1(5) . .
C7 C8 C9 120.6(6) . .
C8 C9 C4 121.0(5) . .
C8 C9 K 106.7(3) . .
C4 C9 K 81.7(2) . .
C15 C10 C11 117.5(4) . .
C15 C10 C3 123.1(4) . .
C11 C10 C3 119.3(4) . .
C15 C10 K 105.9(3) . 2_454
C11 C10 K 76.4(2) . 2_454
C3 C10 K 84.7(2) . 2_454
C10 C11 C12 121.2(4) . .
C10 C11 K 79.0(2) . 2_454
C12 C11 K 106.7(3) . 2_454
C13 C12 C11 119.9(5) . .
C14 C13 C12 119.8(5) . .
C13 C14 C15 120.8(5) . .
C10 C15 C14 120.8(4) . .
O1 C22 C23 108.0(8) . .
C24 C23 C22 108.0(7) . .
C23 C24 C25 105.2(8) . .
O1 C25 C24 109.0(7) . .
C27 C26 O2 113.4(8) . .
C26 C27 C28 104.1(9) . .
C29 C28 C27 103.9(9) . .
O2 C29 C28 110.0(9) . .

loop_
_geom_bond_atom_site_label_1
_geom_bond_atom_site_label_2
_geom_bond_distance
_geom_bond_site_symmetry_2
K O2 2.737(4) .
K O1 2.749(4) .
K N1 2.827(3) .
K N2 2.833(3) 2
K C9 3.213(5) .
K C11 3.243(5) 2
K C10 3.275(4) 2
K C4 3.314(4) .
K C3 3.478(4) 2
K C1 3.520(4) .
Si1 N1 1.711(3) .
Si1 C16 1.860(6) .
Si1 C18 1.863(5) .
Si1 C17 1.869(6) .
Si2 N2 1.715(3) .
Si2 C20 1.859(6) .
Si2 C19 1.862(5) .
Si2 C21 1.865(6) .
O1 C22 1.367(8) .
O1 C25 1.391(8) .
O2 C29 1.331(9) .
O2 C26 1.336(9) .
N1 C1 1.322(5) .
N2 C3 1.317(5) .
N2 K 2.833(3) 2_454
C1 C2 1.406(5) .
C1 C4 1.502(5) .
C2 C3 1.426(5) .
C3 C10 1.509(5) .
C3 K 3.478(4) 2_454
C4 C5 1.371(6) .
C4 C9 1.395(6) .
C5 C6 1.415(7) .
C6 C7 1.352(8) .
C7 C8 1.341(8) .
C8 C9 1.379(6) .
C10 C15 1.375(6) .
C10 C11 1.389(6) .
C10 K 3.275(4) 2_454
C11 C12 1.392(6) .
C11 K 3.243(5) 2_454
C12 C13 1.359(7) .
C13 C14 1.359(7) .
C14 C15 1.389(6) .
C22 C23 1.414(11) .
C23 C24 1.410(11) .
C24 C25 1.419(10) .
C26 C27 1.319(10) .
C27 C28 1.396(13) .
C28 C29 1.370(12) .
